data_7038743
loop_
_publ_author_name
'Mikata, Yuji'
'Ohnishi, Risa'
'Ugai, Anna'
'Konno, Hideo'
'Nakata, Yasushi'
'Hamagami, Ikuko'
'Sato, Shin-Ichiro'

_publ_section_title
;
 OFF-ON-OFF fluorescent response of
 N,N,N',N'-tetrakis(1-isoquinolylmethyl)-2-hydroxy-1,3-propanediamine
 (1-isoHTQHPN) toward Zn(2.).
;
_journal_issue 17
_journal_name_full 'Dalton transactions (Cambridge, England : 2003)'
_journal_page_first 7250
_journal_page_last 7257
_journal_paper_doi 10.1039/c6dt00506c
_journal_volume 45
_journal_year 2016
_chemical_formula_moiety 'C46.5 H49 Cl2 N6 O11.5 Zn'
_chemical_formula_sum 'C46.5 H49 Cl2 N6 O11.5 Zn'
_chemical_formula_weight 1012.22
_space_group_crystal_system monoclinic
_space_group_IT_number 13
_space_group_name_Hall '-P 2yac'
_space_group_name_H-M_alt 'P 1 2/n 1'
_symmetry_space_group_name_Hall '-P 2yac'
_symmetry_space_group_name_H-M 'P 1 2/n 1'
_atom_sites_solution_hydrogens geom
_atom_sites_solution_primary direct
_atom_sites_solution_secondary difmap
_audit_update_record
;
2015-11-10 deposited with the CCDC.
2016-03-09 downloaded from the CCDC.
;
_cell_angle_alpha 90.0000
_cell_angle_beta 96.448(3)
_cell_angle_gamma 90.0000
_cell_formula_units_Z 4
_cell_length_a 11.2705(7)
_cell_length_b 11.8818(6)
_cell_length_c 35.6284(18)
_cell_measurement_reflns_used 7981
_cell_measurement_temperature 153
_cell_measurement_theta_max 27.50
_cell_measurement_theta_min 3.09
_cell_volume 4741.0(4)
_computing_cell_refinement CrystalClear
_computing_data_collection 'CrystalClear (Rigaku/MSC Inc., 2006)'
_computing_data_reduction CrystalClear
_computing_molecular_graphics 'CrystalStructure 4.1'
_computing_publication_material 'CrystalStructure 4.1 (Rigaku, 2014)'
_computing_structure_refinement 'SHELXL97 (Sheldrick, 2008)'
_computing_structure_solution 'SIR92 (Altomare, et al., 1994)'
_diffrn_ambient_temperature 153
_diffrn_detector_area_resol_mean 7.314
_diffrn_measured_fraction_theta_full 0.953
_diffrn_measured_fraction_theta_max 0.953
_diffrn_measurement_device_type 'Rigaku Mercury70'
_diffrn_measurement_method \w
_diffrn_radiation_type 'Mo K\a'
_diffrn_radiation_wavelength 0.71070
_diffrn_reflns_av_R_equivalents 0.0316
_diffrn_reflns_Laue_measured_fraction_full 0.000
_diffrn_reflns_Laue_measured_fraction_max 0.000
_diffrn_reflns_limit_h_max 13
_diffrn_reflns_limit_h_min -14
_diffrn_reflns_limit_k_max 15
_diffrn_reflns_limit_k_min -15
_diffrn_reflns_limit_l_max 46
_diffrn_reflns_limit_l_min -46
_diffrn_reflns_number 29943
_diffrn_reflns_point_group_measured_fraction_full 0.000
_diffrn_reflns_point_group_measured_fraction_max 0.000
_diffrn_reflns_theta_full 27.480
_diffrn_reflns_theta_max 27.480
_diffrn_reflns_theta_min 3.152
_diffrn_standards_number 0
_exptl_absorpt_coefficient_mu 0.698
_exptl_absorpt_correction_T_max 0.811
_exptl_absorpt_correction_T_min 0.618
_exptl_absorpt_correction_type multi-scan
_exptl_absorpt_process_details 'REQAB (Rigaku, 1998)'
_exptl_crystal_colour colorless
_exptl_crystal_density_diffrn 1.418
_exptl_crystal_density_method 'not measured'
_exptl_crystal_description unknown
_exptl_crystal_F_000 2104.00
_exptl_crystal_size_max 0.600
_exptl_crystal_size_mid 0.300
_exptl_crystal_size_min 0.300
_refine_diff_density_max 1.14
_refine_diff_density_min -0.64
_refine_ls_extinction_method none
_refine_ls_goodness_of_fit_ref 1.060
_refine_ls_hydrogen_treatment constr
_refine_ls_number_parameters 629
_refine_ls_number_reflns 10389
_refine_ls_number_restraints 0
_refine_ls_R_factor_all 0.0848
_refine_ls_R_factor_gt 0.0740
_refine_ls_shift/su_max 0.001
_refine_ls_structure_factor_coef Fsqd
_refine_ls_weighting_details 'w = 1/[\s^2^(Fo^2^)+(0.1458P)^2^+2.4596P] where P=(Fo^2^+2Fc^2^)/3'
_refine_ls_weighting_scheme calc
_refine_ls_wR_factor_gt 0.2207
_refine_ls_wR_factor_ref 0.2349
_reflns_number_gt 8192
_reflns_number_total 10389
_reflns_threshold_expression F^2^>2.0\s(F^2^)
_cod_data_source_file c6dt00506c2.cif
_cod_data_source_block 1isoHTQHPNZn1
_cod_depositor_comments 'Adding full bibliography for 7038742--7038745.cif.'
_cod_database_code 7038743

loop_
_symmetry_equiv_pos_site_id
_space_group_symop_operation_xyz
1 +X,+Y,+Z
2 1/2-X,+Y,1/2-Z
3 -X,-Y,-Z
4 1/2+X,-Y,1/2+Z

loop_
_atom_site_label
_atom_site_type_symbol
_atom_site_fract_x
_atom_site_fract_y
_atom_site_fract_z
_atom_site_U_iso_or_equiv
_atom_site_adp_type
_atom_site_occupancy
_atom_site_site_symmetry_multiplicity
_atom_site_calc_flag
_atom_site_refinement_flags
Zn1 Zn 0.71021(3) 0.39516(3) 0.612736(10) 0.03767(15) Uani 1 4 d .
Cl1 Cl 0.52010(9) -0.06704(8) 0.65397(3) 0.0588(3) Uani 1 4 d .
Cl2 Cl 0.23180(9) 0.39443(10) 0.54193(3) 0.0614(3) Uani 1 4 d .
O1 O 0.8723(3) 0.7459(2) 0.59472(8) 0.0535(6) Uani 1 4 d .
O2 O 0.4242(3) -0.1393(4) 0.65699(12) 0.0965(15) Uani 1 4 d .
O3 O 0.5847(7) -0.1244(7) 0.6243(4) 0.177(5) Uani 0.75 4 d .
O4 O 0.4951(4) 0.0215(4) 0.6306(2) 0.111(3) Uani 0.75 4 d .
O5 O 0.6240(4) -0.0925(5) 0.67773(17) 0.0892(18) Uani 0.75 4 d .
O6 O 0.5138(16) 0.0200(10) 0.6820(5) 0.272(8) Uani 0.75 4 d .
O7 O 0.3167(3) 0.4440(4) 0.52106(13) 0.1027(15) Uani 1 4 d .
O8 O 0.207(3) 0.2833(19) 0.5273(7) 0.47(2) Uani 0.75 4 d .
O9 O 0.1297(5) 0.3770(12) 0.52043(17) 0.168(5) Uani 0.75 4 d .
O10 O 0.1702(8) 0.4843(6) 0.5605(3) 0.153(4) Uani 0.75 4 d .
O11 O 0.2811(4) 0.3363(6) 0.57263(14) 0.096(2) Uani 0.75 4 d .
O12 O 0.75 0.8153(12) 0.25 0.211(6) Uani 1 2 d .
O13 O 0.2967(16) 0.1051(9) 0.0398(4) 0.350(10) Uani 1 4 d .
O14 O 0.25 0.9018(12) 0.25 0.371(17) Uani 1 2 d .
O15 O 0.5 0.0 0.0 0.80(2) Uani 1 2 d .
N1 N 0.8807(2) 0.4368(2) 0.59054(8) 0.0371(5) Uani 1 4 d .
N2 N 0.6570(2) 0.5712(2) 0.60912(7) 0.0348(5) Uani 1 4 d .
N3 N 0.8070(3) 0.2403(2) 0.62022(9) 0.0447(6) Uani 1 4 d .
N4 N 0.6665(3) 0.3496(3) 0.55544(8) 0.0452(6) Uani 1 4 d .
N5 N 0.5355(3) 0.3835(2) 0.63164(8) 0.0413(6) Uani 1 4 d .
N6 N 0.7728(3) 0.4528(3) 0.66925(8) 0.0410(6) Uani 1 4 d .
C1 C 0.9178(3) 0.5559(3) 0.59613(10) 0.0394(7) Uani 1 4 d .
C2 C 0.8352(3) 0.6444(3) 0.57667(10) 0.0434(7) Uani 1 4 d .
C3 C 0.7006(3) 0.6249(3) 0.57526(9) 0.0404(7) Uani 1 4 d .
C4 C 0.9695(3) 0.3673(3) 0.61380(11) 0.0431(7) Uani 1 4 d .
C5 C 0.9240(3) 0.2495(3) 0.61998(10) 0.0399(7) Uani 1 4 d .
C6 C 0.7594(4) 0.1362(3) 0.62607(13) 0.0540(9) Uani 1 4 d .
C7 C 0.8266(4) 0.0429(3) 0.63269(14) 0.0578(10) Uani 1 4 d .
C8 C 1.0289(4) -0.0421(3) 0.64328(13) 0.0543(9) Uani 1 4 d .
C9 C 1.1481(4) -0.0299(3) 0.64444(13) 0.0560(9) Uani 1 4 d .
C10 C 1.1990(3) 0.0742(3) 0.63640(13) 0.0528(9) Uani 1 4 d .
C11 C 1.1282(3) 0.1661(3) 0.62715(11) 0.0462(8) Uani 1 4 d .
C12 C 1.0031(3) 0.1573(3) 0.62691(10) 0.0421(7) Uani 1 4 d .
C13 C 0.9520(3) 0.0505(3) 0.63452(11) 0.0458(8) Uani 1 4 d .
C14 C 0.8736(3) 0.4022(3) 0.55018(10) 0.0449(7) Uani 1 4 d .
C15 C 0.7578(3) 0.3456(3) 0.53508(10) 0.0422(7) Uani 1 4 d .
C16 C 0.5595(3) 0.3036(4) 0.54207(12) 0.0547(9) Uani 1 4 d .
C17 C 0.5423(4) 0.2515(4) 0.50802(13) 0.0631(11) Uani 1 4 d .
C18 C 0.6271(5) 0.1874(5) 0.45026(13) 0.0704(13) Uani 1 4 d .
C19 C 0.7209(5) 0.1787(5) 0.43038(13) 0.0737(14) Uani 1 4 d .
C20 C 0.8317(5) 0.2266(4) 0.44342(12) 0.0684(12) Uani 1 4 d .
C21 C 0.8462(4) 0.2825(3) 0.47746(11) 0.0537(9) Uani 1 4 d .
C22 C 0.7495(3) 0.2905(3) 0.49943(10) 0.0456(8) Uani 1 4 d .
C23 C 0.6382(4) 0.2430(4) 0.48561(11) 0.0543(9) Uani 1 4 d .
C24 C 0.5246(3) 0.5659(3) 0.60254(9) 0.0402(7) Uani 1 4 d .
C25 C 0.4759(3) 0.4793(3) 0.62812(8) 0.0385(6) Uani 1 4 d .
C26 C 0.4973(3) 0.2992(3) 0.65366(11) 0.0476(8) Uani 1 4 d .
C27 C 0.3996(3) 0.3115(3) 0.67236(11) 0.0493(8) Uani 1 4 d .
C28 C 0.2348(4) 0.4304(4) 0.69018(12) 0.0594(10) Uani 1 4 d .
C29 C 0.1775(4) 0.5320(5) 0.68711(16) 0.0765(15) Uani 1 4 d .
C30 C 0.2124(4) 0.6169(4) 0.66402(16) 0.0684(13) Uani 1 4 d .
C31 C 0.3086(4) 0.6020(3) 0.64416(12) 0.0529(9) Uani 1 4 d .
C32 C 0.3733(3) 0.4999(3) 0.64686(9) 0.0414(7) Uani 1 4 d .
C33 C 0.3356(3) 0.4121(3) 0.67005(10) 0.0444(8) Uani 1 4 d .
C34 C 0.6968(3) 0.6329(3) 0.64457(9) 0.0378(6) Uani 1 4 d .
C35 C 0.7705(3) 0.5631(3) 0.67398(8) 0.0370(6) Uani 1 4 d .
C36 C 0.8320(4) 0.3876(3) 0.69709(11) 0.0519(9) Uani 1 4 d .
C37 C 0.8931(4) 0.4314(4) 0.72893(10) 0.0566(10) Uani 1 4 d .
C38 C 0.9704(4) 0.6009(5) 0.76422(12) 0.0732(15) Uani 1 4 d .
C39 C 0.9757(5) 0.7116(6) 0.76704(15) 0.0874(19) Uani 1 4 d .
C40 C 0.9113(5) 0.7814(5) 0.73984(16) 0.0842(17) Uani 1 4 d .
C41 C 0.8423(4) 0.7353(4) 0.70990(12) 0.0602(10) Uani 1 4 d .
C42 C 0.8351(3) 0.6169(3) 0.70596(9) 0.0440(8) Uani 1 4 d .
C43 C 0.8986(3) 0.5480(4) 0.73347(9) 0.0518(9) Uani 1 4 d .
C44 C 0.6182(19) 0.8640(13) 0.2367(3) 0.252(10) Uani 1 4 d .
C45 C 0.6824(13) 0.9844(11) 0.2501(4) 0.216(9) Uani 1 4 d .
C46 C 0.221(2) 0.0333(12) 0.0280(8) 0.43(2) Uani 1 4 d .
C47 C 0.161(2) 0.8458(14) 0.2266(7) 0.150(8) Uani 0.5 4 d .
H1 H 0.83013 0.79906 0.58515 0.0642 Uiso 1 4 calc R
H1A H 0.9974 0.5648 0.58721 0.0473 Uiso 1 4 calc R
H1B H 0.92718 0.57175 0.62358 0.0473 Uiso 1 4 calc R
H2 H 0.85401 0.64994 0.54997 0.0520 Uiso 1 4 calc R
H3A H 0.66005 0.69852 0.57109 0.0485 Uiso 1 4 calc R
H3B H 0.6751 0.57732 0.55301 0.0485 Uiso 1 4 calc R
H4A H 0.98992 0.40417 0.63859 0.0517 Uiso 1 4 calc R
H4B H 1.04322 0.36247 0.60119 0.0517 Uiso 1 4 calc R
H6 H 0.67519 0.12962 0.62542 0.0648 Uiso 1 4 calc R
H7 H 0.78962 -0.02767 0.6361 0.0693 Uiso 1 4 calc R
H8 H 0.99635 -0.11352 0.64839 0.0652 Uiso 1 4 calc R
H9 H 1.19861 -0.0926 0.6508 0.0672 Uiso 1 4 calc R
H10 H 1.28327 0.08087 0.6374 0.0633 Uiso 1 4 calc R
H11 H 1.16314 0.23541 0.62092 0.0554 Uiso 1 4 calc R
H14A H 0.94035 0.35004 0.54715 0.0539 Uiso 1 4 calc R
H14B H 0.88463 0.46972 0.53466 0.0539 Uiso 1 4 calc R
H16 H 0.49497 0.30817 0.55702 0.0657 Uiso 1 4 calc R
H17 H 0.46636 0.22079 0.49924 0.0757 Uiso 1 4 calc R
H18 H 0.55244 0.15588 0.44052 0.0845 Uiso 1 4 calc R
H19 H 0.71225 0.13934 0.40701 0.0884 Uiso 1 4 calc R
H20 H 0.89677 0.22035 0.42876 0.0821 Uiso 1 4 calc R
H21 H 0.92097 0.31569 0.48617 0.0644 Uiso 1 4 calc R
H24A H 0.49974 0.54606 0.57583 0.0482 Uiso 1 4 calc R
H24B H 0.49094 0.64081 0.6074 0.0482 Uiso 1 4 calc R
H26 H 0.5403 0.23029 0.65588 0.0571 Uiso 1 4 calc R
H27 H 0.37474 0.25111 0.68712 0.0592 Uiso 1 4 calc R
H28 H 0.20777 0.37266 0.70557 0.0713 Uiso 1 4 calc R
H29 H 0.11192 0.54468 0.70116 0.0918 Uiso 1 4 calc R
H30 H 0.16943 0.68578 0.66195 0.0821 Uiso 1 4 calc R
H31 H 0.33186 0.66076 0.62846 0.0634 Uiso 1 4 calc R
H34A H 0.6255 0.66111 0.6555 0.0454 Uiso 1 4 calc R
H34B H 0.74435 0.69899 0.63836 0.0454 Uiso 1 4 calc R
H36 H 0.83032 0.30813 0.69403 0.0622 Uiso 1 4 calc R
H37 H 0.93159 0.38312 0.74779 0.0679 Uiso 1 4 calc R
H38 H 1.01479 0.5557 0.78282 0.0879 Uiso 1 4 calc R
H39 H 1.02371 0.74493 0.78772 0.1049 Uiso 1 4 calc R
H40 H 0.91611 0.86089 0.74244 0.1011 Uiso 1 4 calc R
H41 H 0.79911 0.78264 0.69169 0.0722 Uiso 1 4 calc R
H44A H 0.55528 0.83864 0.25201 0.3019 Uiso 1 4 calc R
H44B H 0.59256 0.85789 0.20925 0.3019 Uiso 1 4 calc R
H45A H 0.64765 1.04494 0.23324 0.2587 Uiso 1 4 calc R
H45B H 0.66381 1.00198 0.27603 0.2587 Uiso 1 4 calc R

loop_
_atom_site_aniso_label
_atom_site_aniso_U_11
_atom_site_aniso_U_22
_atom_site_aniso_U_33
_atom_site_aniso_U_12
_atom_site_aniso_U_13
_atom_site_aniso_U_23
Zn1 0.0286(2) 0.0412(2) 0.0437(2) 0.00006(14) 0.00640(16) -0.00067(14)
Cl1 0.0422(5) 0.0466(5) 0.0824(7) -0.0110(4) -0.0156(4) 0.0182(4)
Cl2 0.0412(5) 0.0926(8) 0.0509(5) 0.0094(5) 0.0075(4) 0.0224(5)
O1 0.0509(16) 0.0390(12) 0.0710(17) -0.0016(11) 0.0081(13) 0.0033(11)
O2 0.070(2) 0.102(3) 0.107(3) -0.050(2) -0.035(2) 0.057(2)
O3 0.092(5) 0.116(5) 0.330(15) -0.007(4) 0.061(7) -0.071(7)
O4 0.044(2) 0.078(3) 0.208(7) -0.015(2) -0.003(3) 0.086(4)
O5 0.044(2) 0.100(4) 0.115(4) -0.019(2) -0.026(2) 0.044(3)
O6 0.36(2) 0.153(9) 0.300(19) -0.058(11) 0.029(15) -0.105(11)
O7 0.060(2) 0.147(4) 0.109(3) 0.031(2) 0.042(2) 0.071(3)
O8 0.84(6) 0.29(2) 0.29(2) -0.23(3) 0.07(3) -0.17(2)
O9 0.045(3) 0.399(17) 0.059(3) -0.070(5) -0.002(2) 0.031(6)
O10 0.159(7) 0.104(5) 0.224(10) 0.022(5) 0.137(7) 0.005(5)
O11 0.063(3) 0.158(5) 0.064(3) -0.039(3) -0.010(2) 0.060(3)
O12 0.307(18) 0.201(13) 0.125(9) 0.0000 0.020(10) 0.0000
O13 0.56(2) 0.222(10) 0.281(13) -0.231(13) 0.125(14) -0.179(10)
O14 0.63(4) 0.153(12) 0.27(2) 0.0000 -0.19(3) 0.0000
O15 1.42(6) 0.321(15) 0.72(6) -0.5676 0.36(6) -0.28(3)
N1 0.0278(13) 0.0405(13) 0.0440(14) -0.0023(11) 0.0083(10) -0.0007(10)
N2 0.0300(13) 0.0443(13) 0.0301(11) 0.0022(11) 0.0025(9) 0.0028(10)
N3 0.0300(14) 0.0370(14) 0.0680(18) -0.0023(11) 0.0094(13) -0.0011(12)
N4 0.0306(14) 0.0574(17) 0.0477(15) 0.0042(12) 0.0047(11) -0.0108(13)
N5 0.0275(13) 0.0504(15) 0.0474(15) -0.0020(11) 0.0097(11) 0.0001(11)
N6 0.0363(15) 0.0470(14) 0.0399(13) 0.0008(12) 0.0048(11) 0.0071(11)
C1 0.0311(16) 0.0378(15) 0.0503(17) -0.0015(12) 0.0087(13) 0.0023(12)
C2 0.0425(19) 0.0428(16) 0.0462(17) -0.0010(14) 0.0111(14) 0.0042(13)
C3 0.0400(18) 0.0456(16) 0.0365(14) 0.0038(14) 0.0076(12) 0.0101(12)
C4 0.0303(16) 0.0385(16) 0.061(2) -0.0021(13) 0.0066(14) 0.0036(14)
C5 0.0289(16) 0.0369(15) 0.0545(18) -0.0031(12) 0.0081(13) -0.0004(13)
C6 0.0365(19) 0.0413(17) 0.086(3) -0.0084(15) 0.0163(18) -0.0038(17)
C7 0.045(2) 0.0376(17) 0.093(3) -0.0076(15) 0.017(2) -0.0016(18)
C8 0.049(2) 0.0362(17) 0.080(3) 0.0014(15) 0.0139(19) -0.0023(16)
C9 0.053(2) 0.0414(18) 0.074(3) 0.0115(17) 0.0117(19) -0.0021(17)
C10 0.0348(19) 0.0503(19) 0.075(3) 0.0039(15) 0.0118(17) -0.0027(17)
C11 0.0340(18) 0.0411(17) 0.064(2) -0.0003(14) 0.0092(15) 0.0013(14)
C12 0.0327(17) 0.0400(16) 0.0550(18) -0.0014(13) 0.0106(13) -0.0035(13)
C13 0.0403(19) 0.0356(16) 0.063(2) -0.0016(14) 0.0127(15) -0.0042(14)
C14 0.0368(18) 0.0540(19) 0.0463(17) 0.0004(14) 0.0149(14) -0.0063(14)
C15 0.0369(18) 0.0452(17) 0.0447(16) 0.0090(14) 0.0058(13) -0.0015(13)
C16 0.0320(18) 0.072(2) 0.060(2) 0.0066(17) 0.0024(15) -0.0193(18)
C17 0.040(2) 0.082(3) 0.063(2) 0.007(2) -0.0104(17) -0.021(2)
C18 0.063(3) 0.092(3) 0.053(2) 0.018(2) -0.0097(19) -0.022(2)
C19 0.088(4) 0.085(3) 0.046(2) 0.021(3) 0.000(2) -0.017(2)
C20 0.084(3) 0.075(3) 0.048(2) 0.023(3) 0.016(2) -0.0012(19)
C21 0.060(2) 0.053(2) 0.0498(19) 0.0132(18) 0.0143(17) 0.0040(15)
C22 0.048(2) 0.0469(18) 0.0422(16) 0.0130(15) 0.0063(14) -0.0008(13)
C23 0.048(2) 0.067(2) 0.0455(18) 0.0136(18) -0.0027(15) -0.0104(16)
C24 0.0295(16) 0.0522(18) 0.0387(15) 0.0043(13) 0.0030(12) 0.0052(13)
C25 0.0290(16) 0.0513(17) 0.0349(14) -0.0001(13) 0.0026(11) -0.0037(12)
C26 0.0392(19) 0.0495(19) 0.0548(19) -0.0043(15) 0.0092(15) 0.0034(15)
C27 0.042(2) 0.055(2) 0.0519(19) -0.0118(16) 0.0088(15) 0.0034(15)
C28 0.050(2) 0.071(3) 0.061(2) -0.016(2) 0.0252(18) -0.0145(19)
C29 0.051(3) 0.093(3) 0.092(3) -0.018(2) 0.040(2) -0.037(3)
C30 0.044(2) 0.066(3) 0.100(4) -0.0017(19) 0.029(2) -0.019(2)
C31 0.042(2) 0.054(2) 0.064(2) -0.0010(16) 0.0137(17) -0.0108(16)
C32 0.0324(17) 0.0550(19) 0.0371(15) -0.0076(14) 0.0052(12) -0.0097(13)
C33 0.0315(17) 0.058(2) 0.0448(17) -0.0123(14) 0.0089(13) -0.0137(14)
C34 0.0371(17) 0.0419(15) 0.0339(14) 0.0043(13) 0.0015(12) -0.0003(11)
C35 0.0304(16) 0.0476(17) 0.0339(14) 0.0041(13) 0.0073(11) 0.0033(12)
C36 0.051(2) 0.055(2) 0.0495(19) 0.0071(17) 0.0065(16) 0.0177(15)
C37 0.049(2) 0.083(3) 0.0379(17) 0.016(2) 0.0055(14) 0.0146(17)
C38 0.052(3) 0.126(4) 0.0397(19) 0.034(3) -0.0032(17) -0.018(2)
C39 0.066(3) 0.126(5) 0.065(3) 0.026(3) -0.015(2) -0.051(3)
C40 0.079(4) 0.095(4) 0.074(3) 0.022(3) -0.011(3) -0.040(3)
C41 0.055(2) 0.067(2) 0.056(2) 0.014(2) -0.0045(17) -0.0205(18)
C42 0.0326(17) 0.066(2) 0.0336(14) 0.0091(15) 0.0057(12) -0.0064(13)
C43 0.0392(19) 0.084(3) 0.0332(15) 0.0163(18) 0.0078(13) -0.0000(16)
C44 0.46(3) 0.214(13) 0.094(7) 0.166(17) 0.099(11) 0.063(8)
C45 0.35(3) 0.175(10) 0.124(8) 0.106(12) 0.023(15) 0.033(9)
C46 0.57(4) 0.137(10) 0.49(3) 0.117(17) -0.41(3) -0.110(16)
C47 0.174(18) 0.086(9) 0.174(19) 0.029(11) -0.045(14) -0.039(11)

loop_
_atom_type_symbol
_atom_type_description
_atom_type_scat_dispersion_real
_atom_type_scat_dispersion_imag
_atom_type_scat_source
C C 0.0033 0.0016
;
International Tables for Crystallography
(Vol. C, Tables 4.2.6.8 and 6.1.1.4)
;
H H 0.0000 0.0000
;
International Tables for Crystallography
(Vol. C, Table 6.1.1.4)
;
N N 0.0061 0.0033
;
International Tables for Crystallography
(Vol. C, Tables 4.2.6.8 and 6.1.1.4)
;
O O 0.0106 0.0060
;
International Tables for Crystallography
(Vol. C, Tables 4.2.6.8 and 6.1.1.4)
;
Zn Zn 0.2839 1.4301
;
International Tables for Crystallography
(Vol. C, Tables 4.2.6.8 and 6.1.1.4)
;
Cl Cl 0.1484 0.1585
;
International Tables for Crystallography
(Vol. C, Tables 4.2.6.8 and 6.1.1.4)
;

loop_
_geom_angle_atom_site_label_1
_geom_angle_atom_site_label_2
_geom_angle_atom_site_label_3
_geom_angle
_geom_angle_publ_flag
_geom_angle_site_symmetry_1
_geom_angle_site_symmetry_3
N1 Zn1 N2 90.49(10) yes . .
N1 Zn1 N3 77.65(11) yes . .
N1 Zn1 N4 80.22(11) yes . .
N1 Zn1 N5 170.24(10) yes . .
N1 Zn1 N6 93.23(11) yes . .
N2 Zn1 N3 165.25(10) yes . .
N2 Zn1 N4 98.99(11) yes . .
N2 Zn1 N5 79.91(10) yes . .
N2 Zn1 N6 79.06(10) yes . .
N3 Zn1 N4 87.73(12) yes . .
N3 Zn1 N5 112.11(11) yes . .
N3 Zn1 N6 92.74(11) yes . .
N4 Zn1 N5 99.38(11) yes . .
N4 Zn1 N6 173.19(11) yes . .
N5 Zn1 N6 86.75(11) yes . .
O2 Cl1 O3 102.4(4) yes . .
O2 Cl1 O4 114.6(3) yes . .
O2 Cl1 O5 115.1(3) yes . .
O2 Cl1 O6 106.8(7) yes . .
O3 Cl1 O4 90.2(5) yes . .
O3 Cl1 O5 83.7(5) yes . .
O3 Cl1 O6 150.6(8) yes . .
O4 Cl1 O5 130.1(3) yes . .
O4 Cl1 O6 81.2(7) yes . .
O5 Cl1 O6 80.7(7) yes . .
O7 Cl2 O8 107.9(13) yes . .
O7 Cl2 O9 111.0(4) yes . .
O7 Cl2 O10 108.6(4) yes . .
O7 Cl2 O11 113.4(3) yes . .
O8 Cl2 O9 61.9(14) yes . .
O8 Cl2 O10 138.7(15) yes . .
O8 Cl2 O11 82.4(10) yes . .
O9 Cl2 O10 87.2(6) yes . .
O9 Cl2 O11 129.5(6) yes . .
O10 Cl2 O11 100.2(5) yes . .
Cl2 O8 O9 55.3(10) yes . .
Cl2 O9 O8 62.9(12) yes . .
C44 O12 C44 138.0(12) yes . 2_655
C47 O14 C47 123.3(15) yes . 2_555
Zn1 N1 C1 114.1(2) yes . .
Zn1 N1 C4 103.6(2) yes . .
Zn1 N1 C14 109.2(2) yes . .
C1 N1 C4 107.1(2) yes . .
C1 N1 C14 112.1(3) yes . .
C4 N1 C14 110.3(3) yes . .
Zn1 N2 C3 110.2(2) yes . .
Zn1 N2 C24 103.5(2) yes . .
Zn1 N2 C34 111.66(18) yes . .
C3 N2 C24 107.8(2) yes . .
C3 N2 C34 112.3(3) yes . .
C24 N2 C34 110.9(3) yes . .
Zn1 N3 C5 115.0(2) yes . .
Zn1 N3 C6 126.2(2) yes . .
C5 N3 C6 118.7(3) yes . .
Zn1 N4 C15 115.2(2) yes . .
Zn1 N4 C16 122.8(3) yes . .
C15 N4 C16 120.4(3) yes . .
Zn1 N5 C25 112.8(2) yes . .
Zn1 N5 C26 125.6(2) yes . .
C25 N5 C26 119.6(3) yes . .
Zn1 N6 C35 115.0(2) yes . .
Zn1 N6 C36 125.0(2) yes . .
C35 N6 C36 118.9(3) yes . .
N1 C1 C2 116.7(3) yes . .
O1 C2 C1 104.4(3) yes . .
O1 C2 C3 112.8(3) yes . .
C1 C2 C3 117.7(3) yes . .
N2 C3 C2 116.9(3) yes . .
N1 C4 C5 112.3(3) yes . .
N3 C5 C4 115.5(3) yes . .
N3 C5 C12 122.9(3) yes . .
C4 C5 C12 121.5(3) yes . .
N3 C6 C7 123.1(4) yes . .
C6 C7 C13 119.7(3) yes . .
C9 C8 C13 120.5(4) yes . .
C8 C9 C10 121.2(4) yes . .
C9 C10 C11 120.7(4) yes . .
C10 C11 C12 119.7(3) yes . .
C5 C12 C11 123.5(3) yes . .
C5 C12 C13 117.3(3) yes . .
C11 C12 C13 119.1(3) yes . .
C7 C13 C8 123.2(3) yes . .
C7 C13 C12 118.1(3) yes . .
C8 C13 C12 118.8(3) yes . .
N1 C14 C15 114.6(3) yes . .
N4 C15 C14 118.8(3) yes . .
N4 C15 C22 121.9(3) yes . .
C14 C15 C22 119.3(3) yes . .
N4 C16 C17 121.9(4) yes . .
C16 C17 C23 119.6(4) yes . .
C19 C18 C23 120.6(5) yes . .
C18 C19 C20 121.3(4) yes . .
C19 C20 C21 120.1(5) yes . .
C20 C21 C22 119.8(4) yes . .
C15 C22 C21 123.2(3) yes . .
C15 C22 C23 117.5(3) yes . .
C21 C22 C23 119.3(3) yes . .
C17 C23 C18 122.5(4) yes . .
C17 C23 C22 118.6(4) yes . .
C18 C23 C22 118.9(4) yes . .
N2 C24 C25 111.0(3) yes . .
N5 C25 C24 115.3(3) yes . .
N5 C25 C32 122.5(3) yes . .
C24 C25 C32 122.3(3) yes . .
N5 C26 C27 121.8(3) yes . .
C26 C27 C33 120.4(4) yes . .
C29 C28 C33 119.4(4) yes . .
C28 C29 C30 121.8(5) yes . .
C29 C30 C31 120.4(4) yes . .
C30 C31 C32 120.5(4) yes . .
C25 C32 C31 123.9(3) yes . .
C25 C32 C33 117.2(3) yes . .
C31 C32 C33 118.9(3) yes . .
C27 C33 C28 122.5(4) yes . .
C27 C33 C32 118.4(3) yes . .
C28 C33 C32 119.0(3) yes . .
N2 C34 C35 114.2(3) yes . .
N6 C35 C34 118.2(3) yes . .
N6 C35 C42 121.9(3) yes . .
C34 C35 C42 119.9(3) yes . .
N6 C36 C37 123.1(4) yes . .
C36 C37 C43 119.1(4) yes . .
C39 C38 C43 120.8(4) yes . .
C38 C39 C40 121.1(5) yes . .
C39 C40 C41 120.4(5) yes . .
C40 C41 C42 119.9(4) yes . .
C35 C42 C41 122.7(3) yes . .
C35 C42 C43 117.8(3) yes . .
C41 C42 C43 119.4(3) yes . .
C37 C43 C38 122.5(4) yes . .
C37 C43 C42 119.0(3) yes . .
C38 C43 C42 118.4(4) yes . .
O12 C44 C45 82.4(11) yes . .
C44 C45 C45 113.8(12) yes . 2_655
C2 O1 H1 109.465 no . .
N1 C1 H1A 108.112 no . .
N1 C1 H1B 108.118 no . .
C2 C1 H1A 108.116 no . .
C2 C1 H1B 108.124 no . .
H1A C1 H1B 107.296 no . .
O1 C2 H2 107.133 no . .
C1 C2 H2 107.124 no . .
C3 C2 H2 107.130 no . .
N2 C3 H3A 108.069 no . .
N2 C3 H3B 108.065 no . .
C2 C3 H3A 108.069 no . .
C2 C3 H3B 108.080 no . .
H3A C3 H3B 107.281 no . .
N1 C4 H4A 109.151 no . .
N1 C4 H4B 109.146 no . .
C5 C4 H4A 109.163 no . .
C5 C4 H4B 109.142 no . .
H4A C4 H4B 107.876 no . .
N3 C6 H6 118.451 no . .
C7 C6 H6 118.445 no . .
C6 C7 H7 120.147 no . .
C13 C7 H7 120.139 no . .
C9 C8 H8 119.761 no . .
C13 C8 H8 119.759 no . .
C8 C9 H9 119.426 no . .
C10 C9 H9 119.419 no . .
C9 C10 H10 119.670 no . .
C11 C10 H10 119.679 no . .
C10 C11 H11 120.126 no . .
C12 C11 H11 120.131 no . .
N1 C14 H14A 108.614 no . .
N1 C14 H14B 108.616 no . .
C15 C14 H14A 108.609 no . .
C15 C14 H14B 108.607 no . .
H14A C14 H14B 107.555 no . .
N4 C16 H16 119.022 no . .
C17 C16 H16 119.032 no . .
C16 C17 H17 120.205 no . .
C23 C17 H17 120.204 no . .
C19 C18 H18 119.688 no . .
C23 C18 H18 119.706 no . .
C18 C19 H19 119.376 no . .
C20 C19 H19 119.351 no . .
C19 C20 H20 119.981 no . .
C21 C20 H20 119.949 no . .
C20 C21 H21 120.091 no . .
C22 C21 H21 120.092 no . .
N2 C24 H24A 109.439 no . .
N2 C24 H24B 109.428 no . .
C25 C24 H24A 109.442 no . .
C25 C24 H24B 109.429 no . .
H24A C24 H24B 108.043 no . .
N5 C26 H26 119.114 no . .
C27 C26 H26 119.105 no . .
C26 C27 H27 119.793 no . .
C33 C27 H27 119.792 no . .
C29 C28 H28 120.301 no . .
C33 C28 H28 120.306 no . .
C28 C29 H29 119.137 no . .
C30 C29 H29 119.109 no . .
C29 C30 H30 119.798 no . .
C31 C30 H30 119.787 no . .
C30 C31 H31 119.737 no . .
C32 C31 H31 119.748 no . .
N2 C34 H34A 108.707 no . .
N2 C34 H34B 108.715 no . .
C35 C34 H34A 108.717 no . .
C35 C34 H34B 108.716 no . .
H34A C34 H34B 107.628 no . .
N6 C36 H36 118.457 no . .
C37 C36 H36 118.466 no . .
C36 C37 H37 120.425 no . .
C43 C37 H37 120.426 no . .
C39 C38 H38 119.586 no . .
C43 C38 H38 119.592 no . .
C38 C39 H39 119.425 no . .
C40 C39 H39 119.428 no . .
C39 C40 H40 119.825 no . .
C41 C40 H40 119.803 no . .
C40 C41 H41 120.056 no . .
C42 C41 H41 120.061 no . .
O12 C44 H44A 114.891 no . .
O12 C44 H44B 114.908 no . .
C45 C44 H44A 114.901 no . .
C45 C44 H44B 114.900 no . .
H44A C44 H44B 111.970 no . .
C44 C45 H45A 108.811 no . .
C44 C45 H45B 108.800 no . .
C45 C45 H45A 108.816 no 2_655 .
C45 C45 H45B 108.785 no 2_655 .
H45A C45 H45B 107.677 no . .

loop_
_geom_bond_atom_site_label_1
_geom_bond_atom_site_label_2
_geom_bond_distance
_geom_bond_publ_flag
_geom_bond_site_symmetry_2
Zn1 N1 2.214(3) yes .
Zn1 N2 2.176(3) yes .
Zn1 N3 2.140(3) yes .
Zn1 N4 2.116(3) yes .
Zn1 N5 2.155(3) yes .
Zn1 N6 2.168(3) yes .
Cl1 O2 1.394(4) yes .
Cl1 O3 1.511(12) yes .
Cl1 O4 1.352(6) yes .
Cl1 O5 1.399(5) yes .
Cl1 O6 1.446(15) yes .
Cl2 O7 1.406(5) yes .
Cl2 O8 1.43(2) yes .
Cl2 O9 1.325(6) yes .
Cl2 O10 1.471(9) yes .
Cl2 O11 1.359(5) yes .
O1 C2 1.407(4) yes .
O8 O9 1.42(3) yes .
O12 C44 1.61(2) yes .
O12 C44 1.61(2) yes 2_655
O13 C46 1.24(3) yes .
O14 C47 1.40(2) yes .
O14 C47 1.40(2) yes 2_555
N1 C1 1.483(4) yes .
N1 C4 1.478(4) yes .
N1 C14 1.489(5) yes .
N2 C3 1.496(4) yes .
N2 C24 1.485(4) yes .
N2 C34 1.485(4) yes .
N3 C5 1.324(4) yes .
N3 C6 1.373(5) yes .
N4 C15 1.325(5) yes .
N4 C16 1.360(5) yes .
N5 C25 1.321(4) yes .
N5 C26 1.372(5) yes .
N6 C35 1.322(4) yes .
N6 C36 1.372(5) yes .
C1 C2 1.520(5) yes .
C2 C3 1.530(5) yes .
C4 C5 1.515(5) yes .
C5 C12 1.417(5) yes .
C6 C7 1.349(5) yes .
C7 C13 1.410(6) yes .
C8 C9 1.347(6) yes .
C8 C13 1.414(5) yes .
C9 C10 1.406(6) yes .
C10 C11 1.370(5) yes .
C11 C12 1.413(5) yes .
C12 C13 1.433(5) yes .
C14 C15 1.512(5) yes .
C15 C22 1.423(5) yes .
C16 C17 1.357(6) yes .
C17 C23 1.418(6) yes .
C18 C19 1.342(8) yes .
C18 C23 1.416(6) yes .
C19 C20 1.403(8) yes .
C20 C21 1.377(6) yes .
C21 C22 1.415(6) yes .
C22 C23 1.413(5) yes .
C24 C25 1.518(5) yes .
C25 C32 1.420(5) yes .
C26 C27 1.357(6) yes .
C27 C33 1.394(5) yes .
C28 C29 1.367(7) yes .
C28 C33 1.427(6) yes .
C29 C30 1.386(8) yes .
C30 C31 1.371(7) yes .
C31 C32 1.413(5) yes .
C32 C33 1.425(5) yes .
C34 C35 1.510(4) yes .
C35 C42 1.432(4) yes .
C36 C37 1.363(5) yes .
C37 C43 1.395(7) yes .
C38 C39 1.321(9) yes .
C38 C43 1.432(6) yes .
C39 C40 1.413(8) yes .
C40 C41 1.362(7) yes .
C41 C42 1.416(6) yes .
C42 C43 1.409(5) yes .
C44 C45 1.65(2) yes .
C45 C45 1.53(2) yes 2_655
O1 H1 0.840 no .
C1 H1A 0.990 no .
C1 H1B 0.990 no .
C2 H2 1.000 no .
C3 H3A 0.990 no .
C3 H3B 0.990 no .
C4 H4A 0.990 no .
C4 H4B 0.990 no .
C6 H6 0.950 no .
C7 H7 0.950 no .
C8 H8 0.950 no .
C9 H9 0.950 no .
C10 H10 0.950 no .
C11 H11 0.950 no .
C14 H14A 0.990 no .
C14 H14B 0.990 no .
C16 H16 0.950 no .
C17 H17 0.950 no .
C18 H18 0.950 no .
C19 H19 0.950 no .
C20 H20 0.950 no .
C21 H21 0.950 no .
C24 H24A 0.990 no .
C24 H24B 0.990 no .
C26 H26 0.950 no .
C27 H27 0.950 no .
C28 H28 0.950 no .
C29 H29 0.950 no .
C30 H30 0.950 no .
C31 H31 0.950 no .
C34 H34A 0.990 no .
C34 H34B 0.990 no .
C36 H36 0.950 no .
C37 H37 0.950 no .
C38 H38 0.950 no .
C39 H39 0.950 no .
C40 H40 0.950 no .
C41 H41 0.950 no .
C44 H44A 0.990 no .
C44 H44B 0.990 no .
C45 H45A 0.990 no .
C45 H45B 0.990 no .

loop_
_geom_contact_atom_site_label_1
_geom_contact_atom_site_label_2
_geom_contact_distance
_geom_contact_publ_flag
_geom_contact_site_symmetry_2
Zn1 C2 3.580(4) no .
O1 N2 3.277(4) no .
O1 C34 3.108(5) no .
O12 C45 2.150(19) no 2_655
N1 C3 3.027(4) no .
N2 C1 3.032(4) no .
N3 C13 2.799(4) no .
N3 C14 3.303(5) no .
N3 C15 3.271(5) no .
N3 C36 3.235(5) no .
N4 C3 3.360(5) no .
N4 C23 2.778(5) no .
N4 C24 3.547(5) no .
N5 C16 3.369(5) no .
N5 C33 2.785(5) no .
N5 C34 3.479(4) no .
N5 C35 3.598(4) no .
N6 C1 3.452(5) no .
N6 C4 3.291(5) no .
N6 C5 3.534(4) no .
N6 C25 3.513(4) no .
N6 C26 3.591(5) no .
N6 C43 2.792(4) no .
C1 C34 3.315(5) no .
C1 C35 3.390(5) no .
C2 C14 3.075(5) no .
C2 C34 3.025(5) no .
C3 C14 3.463(5) no .
C3 C35 3.593(4) no .
C4 C11 2.992(5) no .
C4 C15 3.482(5) no .
C4 C36 3.507(6) no .
C5 C7 2.747(5) no .
C5 C14 3.079(5) no .
C5 C15 3.562(5) no .
C5 C36 3.457(5) no .
C6 C12 2.755(5) no .
C8 C11 2.801(5) no .
C9 C12 2.788(5) no .
C10 C13 2.791(5) no .
C14 C21 2.941(5) no .
C15 C17 2.749(5) no .
C16 C22 2.766(6) no .
C18 C21 2.789(7) no .
C19 C22 2.783(6) no .
C20 C23 2.791(7) no .
C24 C31 3.020(6) no .
C24 C35 3.546(4) no .
C25 C27 2.740(5) no .
C25 C34 3.089(5) no .
C26 C32 2.761(5) no .
C28 C31 2.800(6) no .
C29 C32 2.790(6) no .
C30 C33 2.798(6) no .
C34 C41 2.955(5) no .
C35 C37 2.754(5) no .
C36 C42 2.743(5) no .
C38 C41 2.785(6) no .
C39 C42 2.782(6) no .
C40 C43 2.785(8) no .
O1 O13 2.706(12) no 4_565
O1 C8 3.431(5) no 1_565
O2 C9 3.356(6) no 1_455
O2 C19 3.382(6) no 3_656
O2 C31 3.350(6) no 1_545
O2 C39 3.324(7) no 2_646
O3 C7 3.360(9) no .
O3 C18 3.448(12) no 3_656
O3 C34 3.199(9) no 1_545
O4 C6 3.296(6) no .
O4 C10 3.425(6) no 1_455
O4 C26 3.400(7) no .
O5 O14 3.600(11) no 3_666
O5 C7 3.346(7) no .
O5 C34 3.597(6) no 1_545
O5 C39 3.324(8) no 2_646
O5 C40 3.360(8) no 2_646
O5 C41 3.305(7) no 1_545
O5 C47 3.411(19) no 4_565
O6 O14 3.517(17) no 3_666
O6 C26 3.467(13) no .
O6 C45 3.45(2) no 3_666
O6 C47 2.69(3) no 4_565
O7 C3 3.512(6) no 3_666
O7 C15 3.252(6) no 3_666
O7 C16 3.220(6) no .
O7 C17 3.489(6) no .
O7 C22 3.304(6) no 3_666
O8 O13 3.19(3) no 2_555
O9 C2 3.535(7) no 3_666
O9 C14 3.199(7) no 1_455
O9 C21 3.566(8) no 1_455
O10 N1 3.591(10) no 1_455
O10 C1 3.352(10) no 1_455
O10 C4 3.409(10) no 1_455
O10 C14 3.462(9) no 1_455
O10 C20 3.438(9) no 3_666
O10 C21 3.080(9) no 3_666
O10 C31 3.496(10) no .
O11 N5 3.407(5) no .
O11 C11 3.403(7) no 1_455
O11 C16 3.457(6) no .
O11 C25 3.263(6) no .
O11 C26 3.590(6) no .
O11 C32 3.352(6) no .
O11 C33 3.572(6) no .
O13 O1 2.706(12) no 4_464
O13 O8 3.19(3) no 2_555
O13 O15 3.090(16) no .
O13 C2 3.263(11) no 4_464
O14 O5 3.600(11) no 3_666
O14 O5 3.600(11) no 4_464
O14 O6 3.517(17) no 3_666
O14 O6 3.517(17) no 4_464
O15 O13 3.090(16) no .
O15 O13 3.090(16) no 3_655
O15 C46 3.43(3) no .
O15 C46 3.43(3) no 3_655
N1 O10 3.591(10) no 1_655
N5 O11 3.407(5) no .
C1 O10 3.352(10) no 1_655
C2 O9 3.535(7) no 3_666
C2 O13 3.263(11) no 4_565
C3 O7 3.512(6) no 3_666
C4 O10 3.409(10) no 1_655
C6 O4 3.296(6) no .
C7 O3 3.360(9) no .
C7 O5 3.346(7) no .
C8 O1 3.431(5) no 1_545
C9 O2 3.356(6) no 1_655
C10 O4 3.425(6) no 1_655
C11 O11 3.403(7) no 1_655
C14 O9 3.199(7) no 1_655
C14 O10 3.462(9) no 1_655
C15 O7 3.252(6) no 3_666
C16 O7 3.220(6) no .
C16 O11 3.457(6) no .
C17 O7 3.489(6) no .
C18 O3 3.448(12) no 3_656
C19 O2 3.382(6) no 3_656
C20 O10 3.438(9) no 3_666
C21 O9 3.566(8) no 1_655
C21 O10 3.080(9) no 3_666
C22 O7 3.304(6) no 3_666
C25 O11 3.263(6) no .
C26 O4 3.400(7) no .
C26 O6 3.467(13) no .
C26 O11 3.590(6) no .
C26 C47 3.47(2) no 4_565
C31 O2 3.350(6) no 1_565
C31 O10 3.496(10) no .
C32 O11 3.352(6) no .
C33 O11 3.572(6) no .
C34 O3 3.199(9) no 1_565
C34 O5 3.597(6) no 1_565
C39 O2 3.324(7) no 2_666
C39 O5 3.324(8) no 2_666
C40 O5 3.360(8) no 2_666
C40 C41 3.581(8) no 2_656
C41 O5 3.305(7) no 1_565
C41 C40 3.581(8) no 2_656
C44 C47 3.54(3) no 2_555
C45 O6 3.45(2) no 3_666
C46 O15 3.43(3) no .
C47 O5 3.411(19) no 4_464
C47 O6 2.69(3) no 4_464
C47 C26 3.47(2) no 4_464
C47 C44 3.54(3) no 2_555
Zn1 H1B 3.2124 no .
Zn1 H3B 3.0299 no .
Zn1 H4A 3.1852 no .
Zn1 H6 3.2179 no .
Zn1 H16 3.1324 no .
Zn1 H24A 3.1416 no .
Zn1 H26 3.2448 no .
Zn1 H36 3.2265 no .
O1 H1A 2.6022 no .
O1 H1B 2.3614 no .
O1 H3A 2.5091 no .
O1 H3B 3.2274 no .
O1 H34B 2.3046 no .
O12 H44A 2.2212 no 2_655
O12 H44B 2.2212 no 2_655
O12 H45A 2.9962 no .
O12 H45A 2.9962 no 2_655
O12 H45B 2.6317 no .
O12 H45B 2.6317 no 2_655
N1 H2 2.9148 no .
N1 H3B 3.0410 no .
N2 H1 3.4988 no .
N2 H1B 3.0309 no .
N2 H2 3.3613 no .
N3 H4A 2.8578 no .
N3 H4B 3.1720 no .
N3 H7 3.2439 no .
N3 H14A 3.4082 no .
N3 H26 3.3939 no .
N3 H36 2.7346 no .
N4 H3B 2.7097 no .
N4 H14A 3.1338 no .
N4 H14B 3.0069 no .
N4 H17 3.2283 no .
N4 H24A 3.1331 no .
N5 H6 3.4213 no .
N5 H16 2.7938 no .
N5 H24A 2.7689 no .
N5 H24B 3.2012 no .
N5 H27 3.2359 no .
N5 H34A 3.5265 no .
N6 H1B 2.8826 no .
N6 H4A 2.8490 no .
N6 H34A 2.9899 no .
N6 H34B 3.1292 no .
N6 H37 3.2549 no .
C1 H1 3.0641 no .
C1 H3A 3.3949 no .
C1 H3B 2.9942 no .
C1 H4A 2.4339 no .
C1 H4B 2.6937 no .
C1 H14A 3.0321 no .
C1 H14B 2.4087 no .
C1 H34B 3.1044 no .
C2 H14B 2.6548 no .
C2 H34B 2.6084 no .
C3 H1 2.5341 no .
C3 H1A 3.4004 no .
C3 H1B 2.9829 no .
C3 H14B 3.2357 no .
C3 H24A 2.4520 no .
C3 H24B 2.7454 no .
C3 H34A 3.1012 no .
C3 H34B 2.4131 no .
C4 H1A 2.5636 no .
C4 H1B 2.5077 no .
C4 H11 2.6758 no .
C4 H14A 2.3693 no .
C4 H14B 3.1210 no .
C4 H36 3.4828 no .
C5 H6 3.1699 no .
C5 H11 2.6974 no .
C5 H14A 2.8814 no .
C5 H36 3.0307 no .
C6 H26 3.0107 no .
C6 H36 3.1999 no .
C7 H8 2.6808 no .
C8 H7 2.6860 no .
C8 H10 3.2453 no .
C9 H11 3.2706 no .
C10 H8 3.2545 no .
C11 H4A 3.2774 no .
C11 H4B 2.6494 no .
C11 H9 3.2613 no .
C12 H4A 2.9687 no .
C12 H4B 2.6607 no .
C12 H7 3.3024 no .
C12 H8 3.3105 no .
C12 H10 3.2661 no .
C13 H6 3.2395 no .
C13 H9 3.2542 no .
C13 H11 3.3146 no .
C14 H1A 2.6470 no .
C14 H1B 3.3026 no .
C14 H2 2.9518 no .
C14 H3B 3.0651 no .
C14 H4A 3.2732 no .
C14 H4B 2.5299 no .
C14 H21 2.6108 no .
C15 H3B 2.9982 no .
C15 H16 3.1783 no .
C15 H21 2.6956 no .
C16 H3B 3.5086 no .
C16 H24A 3.2219 no .
C17 H18 2.6737 no .
C18 H17 2.6822 no .
C18 H20 3.2407 no .
C19 H21 3.2675 no .
C20 H18 3.2479 no .
C21 H14A 2.7096 no .
C21 H14B 3.0148 no .
C21 H19 3.2594 no .
C22 H14A 2.6822 no .
C22 H14B 2.8278 no .
C22 H17 3.2966 no .
C22 H18 3.2943 no .
C22 H20 3.2753 no .
C23 H16 3.2561 no .
C23 H19 3.2528 no .
C23 H21 3.2993 no .
C24 H3A 2.5399 no .
C24 H3B 2.5848 no .
C24 H16 3.4642 no .
C24 H31 2.7005 no .
C24 H34A 2.3769 no .
C24 H34B 3.0904 no .
C25 H16 3.2742 no .
C25 H26 3.1778 no .
C25 H31 2.6997 no .
C25 H34A 2.8445 no .
C26 H6 3.0895 no .
C26 H16 3.4420 no .
C27 H28 2.6795 no .
C28 H27 2.6605 no .
C28 H30 3.2546 no .
C29 H31 3.2486 no .
C30 H28 3.2604 no .
C31 H24A 3.4912 no .
C31 H24B 2.5995 no .
C31 H29 3.2421 no .
C32 H24A 3.0894 no .
C32 H24B 2.6371 no .
C32 H27 3.2852 no .
C32 H28 3.3197 no .
C32 H30 3.2748 no .
C32 H34A 3.4123 no .
C33 H26 3.2407 no .
C33 H29 3.2705 no .
C33 H31 3.3038 no .
C34 H1 3.3695 no .
C34 H1B 2.8750 no .
C34 H3A 2.7185 no .
C34 H3B 3.3103 no .
C34 H24A 3.2822 no .
C34 H24B 2.5407 no .
C34 H41 2.6229 no .
C35 H1B 2.6577 no .
C35 H4A 3.4598 no .
C35 H36 3.1680 no .
C35 H41 2.6942 no .
C36 H4A 2.8955 no .
C37 H4A 3.5274 no .
C37 H38 2.6754 no .
C38 H37 2.6775 no .
C38 H40 3.2275 no .
C39 H41 3.2683 no .
C40 H38 3.2397 no .
C41 H34A 3.0728 no .
C41 H34B 2.6963 no .
C41 H39 3.2568 no .
C42 H1B 3.2655 no .
C42 H34A 2.8522 no .
C42 H34B 2.6916 no .
C42 H37 3.2797 no .
C42 H38 3.2989 no .
C42 H40 3.2648 no .
C43 H36 3.2315 no .
C43 H39 3.2544 no .
C43 H41 3.2975 no .
C44 H44B 3.5960 no 2_655
C44 H45A 3.4781 no 2_655
C44 H45B 3.0291 no 2_655
C45 H44A 3.4354 no 2_655
C45 H44B 3.1567 no 2_655
H1 H1A 3.3580 no .
H1 H1B 3.1669 no .
H1 H2 2.2042 no .
H1 H3A 2.2664 no .
H1 H3B 3.2949 no .
H1 H34B 2.5207 no .
H1A H2 2.2167 no .
H1A H4A 2.6524 no .
H1A H4B 2.4973 no .
H1A H14A 2.9590 no .
H1A H14B 2.4213 no .
H1B H2 2.8170 no .
H1B H3B 3.5768 no .
H1B H4A 2.1600 no .
H1B H4B 2.9605 no .
H1B H14B 3.3757 no .
H1B H34B 2.6557 no .
H2 H3A 2.4592 no .
H2 H3B 2.2071 no .
H2 H14B 2.2459 no .
H2 H34B 3.5579 no .
H3A H24A 2.5774 no .
H3A H24B 2.5160 no .
H3A H34A 3.1075 no .
H3A H34B 2.4770 no .
H3B H14B 2.8259 no .
H3B H24A 2.2508 no .
H3B H24B 3.0880 no .
H3B H34B 3.3783 no .
H4A H11 2.9162 no .
H4A H14A 3.3061 no .
H4A H36 3.0393 no .
H4B H11 2.0944 no .
H4B H14A 2.1381 no .
H4B H14B 3.0799 no .
H6 H7 2.2783 no .
H6 H26 2.3001 no .
H6 H36 3.5456 no .
H7 H8 2.5361 no .
H8 H9 2.2851 no .
H9 H10 2.3429 no .
H10 H11 2.3175 no .
H14A H21 2.1973 no .
H14B H21 2.5809 no .
H16 H17 2.2958 no .
H16 H24A 2.9040 no .
H17 H18 2.5237 no .
H18 H19 2.2784 no .
H19 H20 2.3430 no .
H20 H21 2.3273 no .
H24A H31 3.1226 no .
H24A H34A 3.3213 no .
H24B H31 2.0337 no .
H24B H34A 2.1705 no .
H24B H34B 3.0239 no .
H26 H27 2.2909 no .
H26 H36 3.5198 no .
H27 H28 2.5174 no .
H28 H29 2.3089 no .
H29 H30 2.3207 no .
H30 H31 2.3139 no .
H31 H34A 3.3413 no .
H34A H41 2.6476 no .
H34B H41 2.1715 no .
H36 H37 2.2966 no .
H37 H38 2.5256 no .
H38 H39 2.2565 no .
H39 H40 2.3521 no .
H40 H41 2.3102 no .
H44A H45A 2.7741 no .
H44A H45B 2.4000 no .
H44B H45A 2.4365 no .
H44B H45B 2.9678 no .
H44B H45B 3.2284 no 2_655
H45A H45A 2.4759 no 2_655
H45A H45B 2.2456 no 2_655
H45B H45B 2.8327 no 2_655
Cl1 H6 3.1543 no .
Cl1 H7 3.2071 no .
Cl1 H10 3.1950 no 1_455
Cl1 H18 3.5352 no 3_656
Cl1 H19 3.3223 no 3_656
Cl1 H26 3.5403 no .
Cl1 H34A 3.4399 no 1_545
Cl1 H39 3.1275 no 2_646
Cl1 H45B 3.5036 no 3_666
Cl2 H2 3.3500 no 3_666
Cl2 H4B 3.1823 no 1_455
Cl2 H11 3.5466 no 1_455
Cl2 H14A 3.3526 no 1_455
Cl2 H14B 3.3120 no 3_666
Cl2 H16 3.1271 no .
O1 H7 3.2546 no 1_565
O1 H8 2.7933 no 1_565
O1 H20 2.8502 no 3_766
O2 H9 2.5869 no 1_455
O2 H10 3.0989 no 1_455
O2 H18 3.5191 no 3_656
O2 H19 2.6029 no 3_656
O2 H24B 3.2882 no 1_545
O2 H30 3.5645 no 1_545
O2 H31 2.7424 no 1_545
O2 H34A 3.2868 no 1_545
O2 H39 2.4203 no 2_646
O2 H45B 3.1419 no 3_666
O3 H1 3.3606 no 1_545
O3 H3A 3.0179 no 1_545
O3 H6 3.1842 no .
O3 H7 2.5715 no .
O3 H18 2.6575 no 3_656
O3 H19 3.4115 no 3_656
O3 H24B 3.0203 no 1_545
O3 H34A 2.7982 no 1_545
O3 H34B 2.7735 no 1_545
O3 H41 3.3943 no 1_545
O4 H6 2.4265 no .
O4 H7 3.3545 no .
O4 H10 2.5271 no 1_455
O4 H18 3.2920 no 3_656
O4 H19 3.1940 no 3_656
O4 H26 2.6692 no .
O5 H6 3.3182 no .
O5 H7 2.6266 no .
O5 H34A 3.0339 no 1_545
O5 H34B 3.2212 no 1_545
O5 H39 2.9121 no 2_646
O5 H40 2.9816 no 2_646
O5 H41 2.4749 no 1_545
O6 H6 3.1461 no .
O6 H10 2.9790 no 1_455
O6 H26 2.6952 no .
O6 H27 3.1772 no .
O6 H39 3.4818 no 2_646
O6 H40 3.3108 no 2_646
O6 H44A 3.0597 no 3_666
O6 H45B 2.6419 no 3_666
O7 H2 3.2031 no 3_666
O7 H3B 2.6629 no 3_666
O7 H14B 3.0219 no 3_666
O7 H16 2.7752 no .
O7 H17 3.2825 no .
O7 H24A 2.9374 no .
O8 H2 2.8751 no 3_666
O8 H4B 3.5113 no 1_455
O8 H11 3.4734 no 1_455
O8 H14A 3.2659 no 1_455
O8 H16 3.3075 no .
O8 H17 3.2750 no .
O8 H21 3.4144 no 1_455
O9 H2 2.5556 no 3_666
O9 H4B 3.1446 no 1_455
O9 H14A 2.4534 no 1_455
O9 H14B 3.0680 no 1_455
O9 H14B 2.6688 no 3_666
O9 H21 2.6287 no 1_455
O10 H1A 2.4553 no 1_455
O10 H4B 2.5899 no 1_455
O10 H14A 3.0344 no 1_455
O10 H14B 3.2520 no 1_455
O10 H14B 3.4226 no 3_666
O10 H21 3.0150 no 3_666
O10 H31 3.5469 no .
O11 H4B 2.9883 no 1_455
O11 H11 2.5838 no 1_455
O11 H16 2.5563 no .
O11 H24A 3.4983 no .
O12 H27 2.8854 no 3_666
O12 H27 2.8854 no 4_564
O12 H28 2.7479 no 3_666
O12 H28 2.7479 no 4_564
O13 H1 1.9790 no 4_464
O13 H2 2.9948 no 4_464
O13 H3A 3.0738 no 4_464
O13 H7 3.5628 no 4_454
O13 H17 3.4185 no 2_555
O14 H36 3.3798 no 3_666
O14 H36 3.3798 no 4_464
O14 H40 3.4119 no 3_676
O14 H40 3.4119 no 4_474
O14 H44A 3.5144 no .
O14 H44A 3.5144 no 2_555
C1 H20 3.5545 no 3_766
C2 H20 3.4465 no 3_766
C3 H17 3.5811 no 3_666
C7 H1 3.3583 no 1_545
C8 H1 3.4392 no 1_545
C8 H20 3.5008 no 3_756
C8 H44B 3.2330 no 4_565
C8 H45A 3.3318 no 4_565
C9 H19 2.8599 no 3_756
C9 H20 3.4474 no 3_756
C9 H30 3.4395 no 1_645
C9 H44B 3.1972 no 4_565
C9 H45A 3.1694 no 4_565
C9 H45B 3.3592 no 3_766
C10 H19 3.1903 no 3_756
C10 H27 3.2869 no 1_655
C10 H44B 3.0864 no 4_565
C10 H45B 3.4440 no 3_766
C11 H27 3.4601 no 1_655
C11 H44B 3.0105 no 4_565
C12 H44B 2.9984 no 4_565
C13 H44B 3.1365 no 4_565
C17 H3A 3.4717 no 3_666
C18 H3A 3.5123 no 3_666
C18 H24A 3.5554 no 3_666
C18 H24B 3.0893 no 3_666
C18 H31 3.4100 no 3_666
C19 H9 3.2898 no 3_756
C19 H24B 3.3753 no 3_666
C19 H31 2.8475 no 3_666
C20 H1A 3.3939 no 3_766
C20 H31 3.2694 no 3_666
C21 H1A 3.5521 no 3_766
C23 H24A 3.5673 no 3_666
C25 H38 3.2907 no 2_656
C26 H10 3.5450 no 1_455
C27 H10 3.2267 no 1_455
C27 H11 3.1911 no 1_455
C27 H37 3.3498 no 2_656
C27 H38 3.3994 no 2_656
C27 H44A 3.2237 no 3_666
C28 H4A 3.1549 no 1_455
C28 H11 3.4152 no 1_455
C28 H38 3.2397 no 2_656
C29 H1B 3.4452 no 1_455
C29 H4A 2.9901 no 1_455
C29 H38 3.5246 no 2_656
C30 H1A 3.5006 no 1_455
C30 H1B 3.4141 no 1_455
C30 H9 3.4852 no 1_465
C30 H38 3.5016 no 2_656
C31 H19 3.5678 no 3_666
C31 H38 3.1418 no 2_656
C31 H39 3.3642 no 2_656
C32 H38 2.7562 no 2_656
C33 H11 3.2380 no 1_455
C33 H38 2.8176 no 2_656
C37 H29 3.0692 no 1_655
C38 H29 2.9735 no 1_655
C38 H34A 3.2491 no 2_656
C39 H29 3.5509 no 1_655
C39 H34A 3.1600 no 2_656
C40 H41 3.5881 no 2_656
C40 H45A 3.3984 no 4_575
C41 H8 3.4490 no 1_565
C42 H29 3.2586 no 1_655
C43 H29 2.7804 no 1_655
C44 H27 3.0335 no 3_666
C44 H28 3.2257 no 4_564
C45 H40 3.5031 no 4_474
C46 H1 3.0091 no 4_464
C46 H17 3.1486 no 2_555
C47 H26 2.8717 no 4_464
C47 H27 3.5600 no 4_464
C47 H36 3.3582 no 3_666
C47 H36 2.9753 no 4_464
C47 H37 3.0857 no 3_666
C47 H44A 2.6313 no 2_555
H1 O3 3.3606 no 1_565
H1 O13 1.9790 no 4_565
H1 C7 3.3583 no 1_565
H1 C8 3.4392 no 1_565
H1 C46 3.0091 no 4_565
H1 H7 2.8157 no 1_565
H1 H8 2.9525 no 1_565
H1 H20 3.1805 no 3_766
H1A O10 2.4553 no 1_655
H1A C20 3.3939 no 3_766
H1A C21 3.5521 no 3_766
H1A C30 3.5006 no 1_655
H1A H20 2.9010 no 3_766
H1A H21 3.1997 no 3_766
H1A H30 3.4288 no 1_655
H1B C29 3.4452 no 1_655
H1B C30 3.4141 no 1_655
H1B H29 3.2842 no 1_655
H1B H30 3.2126 no 1_655
H2 Cl2 3.3500 no 3_666
H2 O7 3.2031 no 3_666
H2 O8 2.8751 no 3_666
H2 O9 2.5556 no 3_666
H2 O13 2.9948 no 4_565
H2 H20 3.2188 no 3_766
H2 H21 2.9983 no 3_766
H3A O3 3.0179 no 1_565
H3A O13 3.0738 no 4_565
H3A C17 3.4717 no 3_666
H3A C18 3.5123 no 3_666
H3A H17 2.9027 no 3_666
H3A H18 2.9457 no 3_666
H3B O7 2.6629 no 3_666
H3B H17 3.3309 no 3_666
H4A C28 3.1549 no 1_655
H4A C29 2.9901 no 1_655
H4A H28 3.2477 no 1_655
H4A H29 2.9932 no 1_655
H4B Cl2 3.1823 no 1_655
H4B O8 3.5113 no 1_655
H4B O9 3.1446 no 1_655
H4B O10 2.5899 no 1_655
H4B O11 2.9883 no 1_655
H6 Cl1 3.1543 no .
H6 O3 3.1842 no .
H6 O4 2.4265 no .
H6 O5 3.3182 no .
H6 O6 3.1461 no .
H7 Cl1 3.2071 no .
H7 O1 3.2546 no 1_545
H7 O3 2.5715 no .
H7 O4 3.3545 no .
H7 O5 2.6266 no .
H7 O13 3.5628 no 4_555
H7 H1 2.8157 no 1_545
H7 H34B 3.2900 no 1_545
H7 H41 2.9944 no 1_545
H8 O1 2.7933 no 1_545
H8 C41 3.4490 no 1_545
H8 H1 2.9525 no 1_545
H8 H20 3.3707 no 3_756
H8 H30 3.0844 no 1_645
H8 H34B 3.5957 no 1_545
H8 H40 3.5804 no 1_545
H8 H41 3.1007 no 1_545
H8 H45A 3.3989 no 4_565
H9 O2 2.5869 no 1_655
H9 C19 3.2898 no 3_756
H9 C30 3.4852 no 1_645
H9 H19 2.4545 no 3_756
H9 H20 3.2879 no 3_756
H9 H30 2.6887 no 1_645
H9 H31 3.4272 no 1_645
H9 H45A 3.1075 no 4_565
H9 H45B 3.0744 no 3_766
H10 Cl1 3.1950 no 1_655
H10 O2 3.0989 no 1_655
H10 O4 2.5271 no 1_655
H10 O6 2.9790 no 1_655
H10 C26 3.5450 no 1_655
H10 C27 3.2267 no 1_655
H10 H19 3.0611 no 3_756
H10 H26 3.3984 no 1_655
H10 H27 2.8075 no 1_655
H10 H44B 3.5970 no 4_565
H10 H45B 3.2287 no 3_766
H11 Cl2 3.5466 no 1_655
H11 O8 3.4734 no 1_655
H11 O11 2.5838 no 1_655
H11 C27 3.1911 no 1_655
H11 C28 3.4152 no 1_655
H11 C33 3.2380 no 1_655
H11 H27 3.1657 no 1_655
H11 H28 3.4158 no 1_655
H11 H44B 3.5111 no 4_565
H14A Cl2 3.3526 no 1_655
H14A O8 3.2659 no 1_655
H14A O9 2.4534 no 1_655
H14A O10 3.0344 no 1_655
H14B Cl2 3.3120 no 3_666
H14B O7 3.0219 no 3_666
H14B O9 3.0680 no 1_655
H14B O9 2.6688 no 3_666
H14B O10 3.2520 no 1_655
H14B O10 3.4226 no 3_666
H14B H21 3.4953 no 3_766
H16 Cl2 3.1271 no .
H16 O7 2.7752 no .
H16 O8 3.3075 no .
H16 O11 2.5563 no .
H17 O7 3.2825 no .
H17 O8 3.2750 no .
H17 O13 3.4185 no 2_555
H17 C3 3.5811 no 3_666
H17 C46 3.1486 no 2_555
H17 H3A 2.9027 no 3_666
H17 H3B 3.3309 no 3_666
H18 Cl1 3.5352 no 3_656
H18 O2 3.5191 no 3_656
H18 O3 2.6575 no 3_656
H18 O4 3.2920 no 3_656
H18 H3A 2.9457 no 3_666
H18 H24B 2.9668 no 3_666
H19 Cl1 3.3223 no 3_656
H19 O2 2.6029 no 3_656
H19 O3 3.4115 no 3_656
H19 O4 3.1940 no 3_656
H19 C9 2.8599 no 3_756
H19 C10 3.1903 no 3_756
H19 C31 3.5678 no 3_666
H19 H9 2.4545 no 3_756
H19 H10 3.0611 no 3_756
H19 H24B 3.4738 no 3_666
H19 H30 3.5873 no 3_666
H19 H31 2.7101 no 3_666
H20 O1 2.8502 no 3_766
H20 C1 3.5545 no 3_766
H20 C2 3.4465 no 3_766
H20 C8 3.5008 no 3_756
H20 C9 3.4474 no 3_756
H20 H1 3.1805 no 3_766
H20 H1A 2.9010 no 3_766
H20 H2 3.2188 no 3_766
H20 H8 3.3707 no 3_756
H20 H9 3.2879 no 3_756
H20 H30 3.4211 no 3_666
H20 H31 3.4076 no 3_666
H21 O8 3.4144 no 1_655
H21 O9 2.6287 no 1_655
H21 O10 3.0150 no 3_666
H21 H1A 3.1997 no 3_766
H21 H2 2.9983 no 3_766
H21 H14B 3.4953 no 3_766
H24A O7 2.9374 no .
H24A O11 3.4983 no .
H24A C18 3.5554 no 3_666
H24A C23 3.5673 no 3_666
H24B O2 3.2882 no 1_565
H24B O3 3.0203 no 1_565
H24B C18 3.0893 no 3_666
H24B C19 3.3753 no 3_666
H24B H18 2.9668 no 3_666
H24B H19 3.4738 no 3_666
H26 Cl1 3.5403 no .
H26 O4 2.6692 no .
H26 O6 2.6952 no .
H26 C47 2.8717 no 4_565
H26 H10 3.3984 no 1_455
H27 O6 3.1772 no .
H27 O12 2.8854 no 3_666
H27 C10 3.2869 no 1_455
H27 C11 3.4601 no 1_455
H27 C44 3.0335 no 3_666
H27 C47 3.5600 no 4_565
H27 H10 2.8075 no 1_455
H27 H11 3.1657 no 1_455
H27 H37 3.3861 no 2_656
H27 H44A 2.4654 no 3_666
H27 H45B 3.3292 no 3_666
H28 O12 2.7479 no 3_666
H28 C44 3.2257 no 4_465
H28 H4A 3.2477 no 1_455
H28 H11 3.4158 no 1_455
H28 H28 3.2019 no 2_556
H28 H44A 3.5543 no 4_465
H28 H44B 3.0406 no 4_465
H29 C37 3.0692 no 1_455
H29 C38 2.9735 no 1_455
H29 C39 3.5509 no 1_455
H29 C42 3.2586 no 1_455
H29 C43 2.7804 no 1_455
H29 H1B 3.2842 no 1_455
H29 H4A 2.9932 no 1_455
H29 H37 3.3666 no 1_455
H29 H38 3.2242 no 1_455
H30 O2 3.5645 no 1_565
H30 C9 3.4395 no 1_465
H30 H1A 3.4288 no 1_455
H30 H1B 3.2126 no 1_455
H30 H8 3.0844 no 1_465
H30 H9 2.6887 no 1_465
H30 H19 3.5873 no 3_666
H30 H20 3.4211 no 3_666
H31 O2 2.7424 no 1_565
H31 O10 3.5469 no .
H31 C18 3.4100 no 3_666
H31 C19 2.8475 no 3_666
H31 C20 3.2694 no 3_666
H31 H9 3.4272 no 1_465
H31 H19 2.7101 no 3_666
H31 H20 3.4076 no 3_666
H31 H39 3.3877 no 2_656
H34A Cl1 3.4399 no 1_565
H34A O2 3.2868 no 1_565
H34A O3 2.7982 no 1_565
H34A O5 3.0339 no 1_565
H34A C38 3.2491 no 2_656
H34A C39 3.1600 no 2_656
H34A H38 3.1110 no 2_656
H34A H39 2.9456 no 2_656
H34B O3 2.7735 no 1_565
H34B O5 3.2212 no 1_565
H34B H7 3.2900 no 1_565
H34B H8 3.5957 no 1_565
H36 O14 3.3798 no 3_666
H36 C47 3.3582 no 3_666
H36 C47 2.9753 no 4_565
H36 H44A 3.5441 no 4_565
H36 H44B 3.5441 no 4_565
H37 C27 3.3498 no 2_656
H37 C47 3.0857 no 3_666
H37 H27 3.3861 no 2_656
H37 H29 3.3666 no 1_655
H37 H44A 2.9769 no 4_565
H38 C25 3.2907 no 2_656
H38 C27 3.3994 no 2_656
H38 C28 3.2397 no 2_656
H38 C29 3.5246 no 2_656
H38 C30 3.5016 no 2_656
H38 C31 3.1418 no 2_656
H38 C32 2.7562 no 2_656
H38 C33 2.8176 no 2_656
H38 H29 3.2242 no 1_655
H38 H34A 3.1110 no 2_656
H39 Cl1 3.1275 no 2_666
H39 O2 2.4203 no 2_666
H39 O5 2.9121 no 2_666
H39 O6 3.4818 no 2_666
H39 C31 3.3642 no 2_656
H39 H31 3.3877 no 2_656
H39 H34A 2.9456 no 2_656
H39 H45A 3.5442 no 4_575
H39 H45B 3.4435 no 4_575
H40 O5 2.9816 no 2_666
H40 O6 3.3108 no 2_666
H40 O14 3.4119 no 3_676
H40 C45 3.5031 no 4_575
H40 H8 3.5804 no 1_565
H40 H45A 2.8916 no 4_575
H40 H45B 3.3362 no 4_575
H41 O3 3.3943 no 1_565
H41 O5 2.4749 no 1_565
H41 C40 3.5881 no 2_656
H41 H7 2.9944 no 1_565
H41 H8 3.1007 no 1_565
H44A O6 3.0597 no 3_666
H44A O14 3.5144 no .
H44A C27 3.2237 no 3_666
H44A C47 2.6313 no 2_555
H44A H27 2.4654 no 3_666
H44A H28 3.5543 no 4_564
H44A H36 3.5441 no 4_464
H44A H37 2.9769 no 4_464
H44B C8 3.2330 no 4_464
H44B C9 3.1972 no 4_464
H44B C10 3.0864 no 4_464
H44B C11 3.0105 no 4_464
H44B C12 2.9984 no 4_464
H44B C13 3.1365 no 4_464
H44B H10 3.5970 no 4_464
H44B H11 3.5111 no 4_464
H44B H28 3.0406 no 4_564
H44B H36 3.5441 no 4_464
H45A C8 3.3318 no 4_464
H45A C9 3.1694 no 4_464
H45A C40 3.3984 no 4_474
H45A H8 3.3989 no 4_464
H45A H9 3.1075 no 4_464
H45A H39 3.5442 no 4_474
H45A H40 2.8916 no 4_474
H45B Cl1 3.5036 no 3_666
H45B O2 3.1419 no 3_666
H45B O6 2.6419 no 3_666
H45B C9 3.3592 no 3_766
H45B C10 3.4440 no 3_766
H45B H9 3.0744 no 3_766
H45B H10 3.2287 no 3_766
H45B H27 3.3292 no 3_666
H45B H39 3.4435 no 4_474
H45B H40 3.3362 no 4_474

loop_
_geom_hbond_atom_site_label_D
_geom_hbond_atom_site_label_H
_geom_hbond_atom_site_label_A
_geom_hbond_site_symmetry_A
_geom_hbond_distance_DA
_geom_hbond_distance_DH
_geom_hbond_distance_HA
_geom_hbond_angle_DHA
_geom_hbond_publ_flag
O1 H1 O13 4_565 2.706(12) 0.840 1.979 144.3 no

loop_
_geom_torsion_atom_site_label_1
_geom_torsion_atom_site_label_2
_geom_torsion_atom_site_label_3
_geom_torsion_atom_site_label_4
_geom_torsion
_geom_torsion_publ_flag
_geom_torsion_site_symmetry_1
_geom_torsion_site_symmetry_3
_geom_torsion_site_symmetry_4
N1 Zn1 N2 C3 35.61(14) no . . .
N1 Zn1 N2 C24 150.66(14) no . . .
N1 Zn1 N2 C34 -89.94(16) no . . .
N2 Zn1 N1 C1 22.84(16) no . . .
N2 Zn1 N1 C4 138.98(14) no . . .
N2 Zn1 N1 C14 -103.52(15) no . . .
N1 Zn1 N3 C5 19.43(19) no . . .
N1 Zn1 N3 C6 -162.4(3) no . . .
N3 Zn1 N1 C1 -148.32(18) no . . .
N3 Zn1 N1 C4 -32.19(14) no . . .
N3 Zn1 N1 C14 85.31(16) no . . .
N1 Zn1 N4 C15 11.43(19) no . . .
N1 Zn1 N4 C16 177.4(2) no . . .
N4 Zn1 N1 C1 121.88(17) no . . .
N4 Zn1 N1 C4 -121.99(16) no . . .
N4 Zn1 N1 C14 -4.49(15) no . . .
N1 Zn1 N6 C35 79.16(19) no . . .
N1 Zn1 N6 C36 -88.7(2) no . . .
N6 Zn1 N1 C1 -56.23(17) no . . .
N6 Zn1 N1 C4 59.91(15) no . . .
N6 Zn1 N1 C14 177.41(15) no . . .
N2 Zn1 N4 C15 100.4(2) no . . .
N2 Zn1 N4 C16 -93.7(2) no . . .
N4 Zn1 N2 C3 -44.57(16) no . . .
N4 Zn1 N2 C24 70.49(15) no . . .
N4 Zn1 N2 C34 -170.12(15) no . . .
N2 Zn1 N5 C25 7.24(16) no . . .
N2 Zn1 N5 C26 -156.9(2) no . . .
N5 Zn1 N2 C3 -142.58(15) no . . .
N5 Zn1 N2 C24 -27.53(13) no . . .
N5 Zn1 N2 C34 91.87(16) no . . .
N2 Zn1 N6 C35 -10.71(18) no . . .
N2 Zn1 N6 C36 -178.5(2) no . . .
N6 Zn1 N2 C3 128.81(15) no . . .
N6 Zn1 N2 C24 -116.14(15) no . . .
N6 Zn1 N2 C34 3.26(15) no . . .
N3 Zn1 N4 C15 -66.4(2) no . . .
N3 Zn1 N4 C16 99.5(2) no . . .
N4 Zn1 N3 C5 99.9(2) no . . .
N4 Zn1 N3 C6 -81.9(2) no . . .
N3 Zn1 N5 C25 178.33(16) no . . .
N3 Zn1 N5 C26 14.2(2) no . . .
N5 Zn1 N3 C5 -160.89(18) no . . .
N5 Zn1 N3 C6 17.3(3) no . . .
N3 Zn1 N6 C35 156.94(19) no . . .
N3 Zn1 N6 C36 -10.9(2) no . . .
N6 Zn1 N3 C5 -73.3(2) no . . .
N6 Zn1 N3 C6 104.9(2) no . . .
N4 Zn1 N5 C25 -90.31(18) no . . .
N4 Zn1 N5 C26 105.6(2) no . . .
N5 Zn1 N4 C15 -178.46(19) no . . .
N5 Zn1 N4 C16 -12.5(2) no . . .
N5 Zn1 N6 C35 -91.06(19) no . . .
N5 Zn1 N6 C36 101.1(2) no . . .
N6 Zn1 N5 C25 86.70(18) no . . .
N6 Zn1 N5 C26 -77.4(2) no . . .
O7 Cl2 O8 O9 -104.7(8) no . . .
O7 Cl2 O9 O8 99.7(4) no . . .
O8 Cl2 O9 O8 0.0(13) no . . .
O9 Cl2 O8 O9 -0.0(3) no . . .
O10 Cl2 O8 O9 46.2(16) no . . .
O11 Cl2 O8 O9 143.0(8) no . . .
O10 Cl2 O9 O8 -151.5(4) no . . .
O11 Cl2 O9 O8 -50.6(5) no . . .
Cl2 O8 O9 Cl2 0.00(5) no . . .
C44 O12 C44 C45 -8.6(11) no . 2_655 2_655
C44 O12 C44 C45 -8.6(11) no 2_655 . .
Zn1 N1 C1 C2 -62.4(3) no . . .
Zn1 N1 C4 C5 42.0(3) no . . .
Zn1 N1 C14 C15 -1.9(3) no . . .
C1 N1 C4 C5 162.9(3) no . . .
C4 N1 C1 C2 -176.4(3) no . . .
C1 N1 C14 C15 -129.4(3) no . . .
C14 N1 C1 C2 62.5(4) no . . .
C4 N1 C14 C15 111.3(3) no . . .
C14 N1 C4 C5 -74.8(3) no . . .
Zn1 N2 C3 C2 -70.6(3) no . . .
Zn1 N2 C24 C25 43.8(2) no . . .
Zn1 N2 C34 C35 3.5(3) no . . .
C3 N2 C24 C25 160.5(2) no . . .
C24 N2 C3 C2 177.1(2) no . . .
C3 N2 C34 C35 -120.9(3) no . . .
C34 N2 C3 C2 54.6(3) no . . .
C24 N2 C34 C35 118.4(3) no . . .
C34 N2 C24 C25 -76.1(3) no . . .
Zn1 N3 C5 C4 -1.0(4) no . . .
Zn1 N3 C5 C12 175.9(2) no . . .
Zn1 N3 C6 C7 -176.2(2) no . . .
C5 N3 C6 C7 2.0(6) no . . .
C6 N3 C5 C4 -179.3(3) no . . .
C6 N3 C5 C12 -2.5(5) no . . .
Zn1 N4 C15 C14 -16.3(4) no . . .
Zn1 N4 C15 C22 164.1(2) no . . .
Zn1 N4 C16 C17 -164.5(2) no . . .
C15 N4 C16 C17 0.7(6) no . . .
C16 N4 C15 C14 177.3(3) no . . .
C16 N4 C15 C22 -2.2(5) no . . .
Zn1 N5 C25 C24 15.9(3) no . . .
Zn1 N5 C25 C32 -164.16(18) no . . .
Zn1 N5 C26 C27 162.6(2) no . . .
C25 N5 C26 C27 -0.5(5) no . . .
C26 N5 C25 C24 -178.9(3) no . . .
C26 N5 C25 C32 1.0(4) no . . .
Zn1 N6 C35 C34 16.2(3) no . . .
Zn1 N6 C35 C42 -164.07(19) no . . .
Zn1 N6 C36 C37 164.7(2) no . . .
C35 N6 C36 C37 -2.7(5) no . . .
C36 N6 C35 C34 -175.2(3) no . . .
C36 N6 C35 C42 4.6(5) no . . .
N1 C1 C2 O1 164.0(3) no . . .
N1 C1 C2 C3 38.1(4) no . . .
O1 C2 C3 N2 -85.1(3) no . . .
C1 C2 C3 N2 36.6(4) no . . .
N1 C4 C5 N3 -29.7(4) no . . .
N1 C4 C5 C12 153.4(3) no . . .
N3 C5 C12 C11 -179.3(3) no . . .
N3 C5 C12 C13 -0.1(5) no . . .
C4 C5 C12 C11 -2.6(5) no . . .
C4 C5 C12 C13 176.6(3) no . . .
N3 C6 C7 C13 1.2(7) no . . .
C6 C7 C13 C8 176.6(4) no . . .
C6 C7 C13 C12 -3.7(6) no . . .
C9 C8 C13 C7 179.7(4) no . . .
C9 C8 C13 C12 0.0(6) no . . .
C13 C8 C9 C10 -1.1(7) no . . .
C8 C9 C10 C11 0.0(7) no . . .
C9 C10 C11 C12 2.1(6) no . . .
C10 C11 C12 C5 176.0(3) no . . .
C10 C11 C12 C13 -3.1(5) no . . .
C5 C12 C13 C7 3.2(5) no . . .
C5 C12 C13 C8 -177.1(3) no . . .
C11 C12 C13 C7 -177.6(3) no . . .
C11 C12 C13 C8 2.1(5) no . . .
N1 C14 C15 N4 12.1(4) no . . .
N1 C14 C15 C22 -168.3(3) no . . .
N4 C15 C22 C21 -178.4(3) no . . .
N4 C15 C22 C23 2.2(5) no . . .
C14 C15 C22 C21 2.1(5) no . . .
C14 C15 C22 C23 -177.3(3) no . . .
N4 C16 C17 C23 0.7(7) no . . .
C16 C17 C23 C18 178.4(4) no . . .
C16 C17 C23 C22 -0.6(6) no . . .
C19 C18 C23 C17 -178.2(4) no . . .
C19 C18 C23 C22 0.8(7) no . . .
C23 C18 C19 C20 -1.6(7) no . . .
C18 C19 C20 C21 0.9(7) no . . .
C19 C20 C21 C22 0.7(6) no . . .
C20 C21 C22 C15 179.2(3) no . . .
C20 C21 C22 C23 -1.5(5) no . . .
C15 C22 C23 C17 -0.8(5) no . . .
C15 C22 C23 C18 -179.8(3) no . . .
C21 C22 C23 C17 179.8(3) no . . .
C21 C22 C23 C18 0.8(5) no . . .
N2 C24 C25 N5 -42.4(3) no . . .
N2 C24 C25 C32 137.7(3) no . . .
N5 C25 C32 C31 179.0(3) no . . .
N5 C25 C32 C33 -0.1(4) no . . .
C24 C25 C32 C31 -1.1(4) no . . .
C24 C25 C32 C33 179.8(2) no . . .
N5 C26 C27 C33 -0.8(5) no . . .
C26 C27 C33 C28 -177.9(3) no . . .
C26 C27 C33 C32 1.7(5) no . . .
C29 C28 C33 C27 178.9(4) no . . .
C29 C28 C33 C32 -0.7(6) no . . .
C33 C28 C29 C30 1.9(7) no . . .
C28 C29 C30 C31 -1.7(7) no . . .
C29 C30 C31 C32 0.1(7) no . . .
C30 C31 C32 C25 -178.0(3) no . . .
C30 C31 C32 C33 1.1(5) no . . .
C25 C32 C33 C27 -1.2(4) no . . .
C25 C32 C33 C28 178.4(2) no . . .
C31 C32 C33 C27 179.6(3) no . . .
C31 C32 C33 C28 -0.8(5) no . . .
N2 C34 C35 N6 -13.2(4) no . . .
N2 C34 C35 C42 167.0(2) no . . .
N6 C35 C42 C41 174.4(3) no . . .
N6 C35 C42 C43 -2.4(5) no . . .
C34 C35 C42 C41 -5.9(5) no . . .
C34 C35 C42 C43 177.3(3) no . . .
N6 C36 C37 C43 -1.3(6) no . . .
C36 C37 C43 C38 -173.7(3) no . . .
C36 C37 C43 C42 3.5(6) no . . .
C39 C38 C43 C37 178.2(4) no . . .
C39 C38 C43 C42 1.0(6) no . . .
C43 C38 C39 C40 -0.2(8) no . . .
C38 C39 C40 C41 -0.2(8) no . . .
C39 C40 C41 C42 -0.1(8) no . . .
C40 C41 C42 C35 -175.9(4) no . . .
C40 C41 C42 C43 0.8(6) no . . .
C35 C42 C43 C37 -1.7(5) no . . .
C35 C42 C43 C38 175.6(3) no . . .
C41 C42 C43 C37 -178.6(3) no . . .
C41 C42 C43 C38 -1.3(5) no . . .
O12 C44 C45 C45 23.6(10) no . . 2_655
C44 C45 C45 C44 -37.2(15) no . 2_655 2_655
